data_1537502
loop_
_publ_author_name
'Kanishcheva, A.S.'
'Egorysheva, A.V.'
'Mikhailov, Yu.N.'
'Kargin, Yu.F.'
'Gorbunova, Yu.E.'
'Skorikov, V.M.'

_publ_section_title
;
 Crystal structure of the metastable polymorph gamma-Na2 (B2 O3)2
;
_journal_name_full 'Zhurnal Neorganicheskoi Khimii'
_journal_page_first 1006
_journal_page_last 1011
_journal_volume 49
_journal_year 2004
_chemical_formula_sum 'B4 Na2 O7'
_chemical_name_systematic 'Na2 (B4 O7)'
_space_group_IT_number 2
_symmetry_space_group_name_Hall '-P 1'
_symmetry_space_group_name_H-M 'P -1'
_cell_angle_alpha 104.21
_cell_angle_beta 91.58
_cell_angle_gamma 106.4
_cell_formula_units_Z 6
_cell_length_a 6.705
_cell_length_b 9.601
_cell_length_c 13.272
_cell_volume 790.218
_citation_journal_id_ASTM ZNOKAQ
_cod_data_source_file Kanishcheva_ZNOKAQ_2004_560.cif
_cod_data_source_block B4Na2O7
_cod_original_cell_volume 790.2181
_cod_database_code 1537502

loop_
_symmetry_equiv_pos_as_xyz
x,y,z
-x,-y,-z

loop_
_atom_site_label
_atom_site_type_symbol
_atom_site_fract_x
_atom_site_fract_y
_atom_site_fract_z
_atom_site_occupancy
_atom_site_U_iso_or_equiv
Na6 Na+1 0.5688 0.8239 0.38043 1 0.0
O11 O-2 0.775 0.50009 -0.10544 1 0.0
O1 O-2 0.0925 0.1387 0.37844 1 0.0
O4 O-2 0.7196 0.63959 0.13473 1 0.0
O16 O-2 0.0746 0.75737 0.4755 1 0.0
B6 B+3 0.5778 0.125 0.32906 1 0.0
O10 O-2 0.3411 0.37334 0.37096 1 0.0
O17 O-2 -0.286 0.4528 0.21673 1 0.0
O12 O-2 -0.3329 0.88656 0.15287 1 0.0
B2 B+3 0.4563 0.8805 0.16951 1 0.0
O20 O-2 0.4678 0.17981 0.41372 1 0.0
O18 O-2 0.1373 0.70908 0.31463 1 0.0
O6 O-2 -0.0469 0.2637 0.05549 1 0.0
B5 B+3 0.1779 0.3328 0.0884 1 0.0
B3 B+3 0.7004 0.3977 -0.19836 1 0.0
B10 B+3 -0.0836 0.1502 0.42644 1 0.0
Na1 Na+1 0.06899 0.89613 0.79897 1 0.0
O8 O-2 0.3485 0.7541 0.21709 1 0.0
O5 O-2 0.6953 0.72891 -0.01457 1 0.0
B11 B+3 -0.7631 0.2203 -0.09753 1 0.0
B7 B+3 0.3014 0.2482 0.42228 1 0.0
O14 O-2 0.4389 0.01656 0.24125 1 0.0
Na4 Na+1 0.28958 0.59015 0.47595 1 0.0
B1 B+3 0.2962 0.4017 0.28069 1 0.0
B8 B+3 0.2352 0.5991 0.69917 1 0.0
O19 O-2 0.1308 0.49782 0.60952 1 0.0
O3 O-2 0.6973 0.68628 0.4671 1 0.0
O21 O-2 -0.2708 0.06051 0.37146 1 0.0
Na5 Na+1 0.4609 0.14818 0.11242 1 0.0
B4 B+3 0.1272 0.3365 0.5852 1 0.0
O7 O-2 -0.2885 0.2493 0.28367 1 0.0
B12 B+3 -0.1224 0.1813 -0.04494 1 0.0
O9 O-2 0.3275 0.55422 0.28723 1 0.0
Na3 Na+1 0.32548 0.59873 0.97025 1 0.0
O13 O-2 0.2214 0.29635 0.18827 1 0.0
Na2 Na+1 0.1348 0.90601 0.30309 1 0.0
O2 O-2 -0.0048 0.85724 0.11844 1 0.0
O15 O-2 0.6633 0.14146 -0.06538 1 0.0
B9 B+3 -0.2303 0.6075 0.22379 1 0.0
